data_7247777
loop_
_publ_author_name
'Jones, Isabelle M.'
'Turner, Gemma F.'
'Pitts, Kari'
'Powell, Rees'
'Riboldi-Tunnicliffe, Alan'
'Williamson, Rachel'
'Boer, Stephanie'
'Allen, Lauren'
'Moggach, Stephen A.'

_publ_section_title
;
 High-pressure induced guest-mediated gate opening behaviour of the
 Co-based framework ZIF-67
;
_journal_issue 47
_journal_name_full CrystEngComm
_journal_page_first 6533
_journal_page_last 6538
_journal_paper_doi 10.1039/D3CE00979C
_journal_volume 25
_journal_year 2023
_chemical_absolute_configuration ad
_chemical_formula_moiety 'C8 H10 Co N4, 4.833[CH3OH]'
_chemical_formula_sum 'C12.83 H29.33 Co N4 O4.83'
_chemical_formula_weight 375.90
_space_group_crystal_system cubic
_space_group_IT_number 217
_space_group_name_Hall 'I -4 2 3'
_space_group_name_H-M_alt 'I -4 3 m'
_atom_sites_solution_hydrogens geom
_atom_sites_solution_primary dual
_audit_creation_date 2023-10-02
_audit_creation_method
;
Olex2 1.5
(compiled 2023.08.24 svn.re1ec1418 for OlexSys, GUI svn.r6817)
;
_audit_update_record
;
2023-10-04 deposited with the CCDC.	2023-11-21 downloaded from the CCDC.
;
_cell_angle_alpha 90
_cell_angle_beta 90
_cell_angle_gamma 90
_cell_formula_units_Z 12
_cell_length_a 16.8677(5)
_cell_length_b 16.8677(5)
_cell_length_c 16.8677(5)
_cell_measurement_reflns_used 952
_cell_measurement_temperature 293(2)
_cell_measurement_theta_max 23.2230
_cell_measurement_theta_min 2.4140
_cell_volume 4799.2(2)
_computing_cell_refinement 'CrysAlisPro 1.171.42.58a (Rigaku OD, 2022)'
_computing_data_collection 'CrysAlisPro 1.171.42.58a (Rigaku OD, 2022)'
_computing_data_reduction 'CrysAlisPro 1.171.42.58a (Rigaku OD, 2022)'
_computing_molecular_graphics 'Olex2 1.5 (Dolomanov et al., 2009)'
_computing_publication_material 'Olex2 1.5 (Dolomanov et al., 2009)'
_computing_structure_refinement 'SHELXL 2018/3 (Sheldrick, 2015)'
_computing_structure_solution 'SHELXT  (Sheldrick, 2015)'
_diffrn_ambient_temperature 293(2)
_diffrn_detector 'Hybrid Pixel Array Detector'
_diffrn_detector_area_resol_mean 13.3333
_diffrn_measured_fraction_theta_full 0.963
_diffrn_measured_fraction_theta_max 0.960
_diffrn_measurement_details
;
List of Runs (angles in degrees, time in seconds):

  # Type    Start    End  Width  t~exp~   \w     \q     \k     \f   Frames
#--------------------------------------------------------------------------
  1  \f    -31.60  35.00   0.10    0.10   0.00   0.00   0.00    --   666
;
_diffrn_measurement_device 'abstract diffractometer'
_diffrn_measurement_device_type 'dectris-CrysAlisPro-abstract goniometer imported dectris images'
_diffrn_measurement_method '\f scans'
_diffrn_orient_matrix_type 'CrysAlisPro convention (1999,Acta A55,543-557)'
_diffrn_orient_matrix_UB_11 -0.0277149000
_diffrn_orient_matrix_UB_12 -0.0049529000
_diffrn_orient_matrix_UB_13 -0.0311297000
_diffrn_orient_matrix_UB_21 -0.0060577000
_diffrn_orient_matrix_UB_22 -0.0399511000
_diffrn_orient_matrix_UB_23 0.0117705000
_diffrn_orient_matrix_UB_31 -0.0310589000
_diffrn_orient_matrix_UB_32 0.0122620000
_diffrn_orient_matrix_UB_33 0.0256438000
_diffrn_radiation_monochromator graphite
_diffrn_radiation_probe x-ray
_diffrn_radiation_type 'Mo K\a'
_diffrn_radiation_wavelength 0.71073
_diffrn_reflns_av_R_equivalents 0.0232
_diffrn_reflns_av_unetI/netI 0.0340
_diffrn_reflns_Laue_measured_fraction_full 0.963
_diffrn_reflns_Laue_measured_fraction_max 0.960
_diffrn_reflns_limit_h_max 10
_diffrn_reflns_limit_h_min -15
_diffrn_reflns_limit_k_max 18
_diffrn_reflns_limit_k_min -18
_diffrn_reflns_limit_l_max 11
_diffrn_reflns_limit_l_min -15
_diffrn_reflns_number 2322
_diffrn_reflns_point_group_measured_fraction_full 0.920
_diffrn_reflns_point_group_measured_fraction_max 0.919
_diffrn_reflns_theta_full 23.213
_diffrn_reflns_theta_max 23.213
_diffrn_reflns_theta_min 1.707
_diffrn_source Synchrotron
_diffrn_source_type 'AS beamline MX1'
_exptl_absorpt_coefficient_mu 1.103
_exptl_absorpt_correction_T_max 0.7449
_exptl_absorpt_correction_T_min 0.6249
_exptl_absorpt_correction_type multi-scan
_exptl_absorpt_process_details
;
SADABS-2016/2 (Bruker,2016/2) was used for absorption correction.
wR2(int) was 0.0674 before and 0.0508 after correction.
The Ratio of minimum to maximum transmission is 0.8389.
The \l/2 correction factor is Not present.
;
_exptl_crystal_colour 'bluish violet'
_exptl_crystal_colour_modifier bluish
_exptl_crystal_colour_primary violet
_exptl_crystal_density_diffrn 1.561
_exptl_crystal_description block
_exptl_crystal_F_000 2399
_exptl_crystal_size_max 0.15
_exptl_crystal_size_mid 0.1
_exptl_crystal_size_min 0.1
_platon_squeeze_details
;
TITL zif67_p6_w1_70s_0063_a.res in I-43m
CELL   16.8677   16.8677   16.8677     90.00     90.00     90.00
SPGR I-43m
# Solvent Accessible Volume =      2427
# Electrons Found in S.A.V. =      1034
# Note: Atoms in Void are Labelled as Cxxx and Qxxx for all Others
C101 1.000 0.500 0.000 !       5.77 eA-3
C102 1.000 0.438-0.001 !       4.21 eA-3
C103 0.227 0.785 0.039 !       4.16 eA-3
C104 0.733 0.267 0.267 !       4.06 eA-3
C105 1.000 0.719 0.008 !       2.88 eA-3
C106 0.515 0.287 0.287 !       2.53 eA-3
C107 0.422 0.422 0.422 !       2.45 eA-3
C108 0.610 0.390 0.389 !       1.65 eA-3
C109 0.389 0.392 0.608 !       1.63 eA-3
C110 0.127 0.877 0.124 !       1.59 eA-3
C111 0.582 0.418 0.417 !       1.50 eA-3
C112 0.627 0.705 0.624 !       1.37 eA-3
C113 0.127 0.205 0.124 !       1.37 eA-3
C114 0.173 0.157 0.175 !       1.28 eA-3
C115 0.673 0.657 0.675 !       1.28 eA-3
C116 0.401 0.667 0.399 !       1.25 eA-3
C117 0.398 0.408 0.648 !       1.25 eA-3
C118 0.641 0.647 0.687 !       1.22 eA-3
C119 0.277 0.276 0.277 !       1.05 eA-3
C120 0.159 0.111 0.152 !       1.04 eA-3
C121 0.966 0.037 0.037 !       0.88 eA-3
C122 1.000 0.844-0.004 !       0.86 eA-3
C123 0.016 0.060 0.060 !       0.71 eA-3
C124 0.033 0.096 0.029 !       0.58 eA-3
Q125 0.249 0.249 0.139 !       0.57 eA-3
;
_refine_diff_density_max 0.174
_refine_diff_density_min -0.223
_refine_diff_density_rms 0.037
_refine_ls_abs_structure_details
;
 Flack x determined using 250 quotients [(I+)-(I-)]/[(I+)+(I-)]
 (Parsons, Flack and Wagner, Acta Cryst. B69 (2013) 249-259).
;
_refine_ls_abs_structure_Flack 0.127(19)
_refine_ls_extinction_method none
_refine_ls_goodness_of_fit_ref 1.114
_refine_ls_hydrogen_treatment constr
_refine_ls_matrix_type full
_refine_ls_number_parameters 23
_refine_ls_number_reflns 623
_refine_ls_number_restraints 8
_refine_ls_restrained_S_all 1.125
_refine_ls_R_factor_all 0.0280
_refine_ls_R_factor_gt 0.0278
_refine_ls_shift/su_max 0.000
_refine_ls_shift/su_mean 0.000
_refine_ls_structure_factor_coef Fsqd
_refine_ls_weighting_details 'w=1/[\s^2^(Fo^2^)+(0.0378P)^2^+3.8957P] where P=(Fo^2^+2Fc^2^)/3'
_refine_ls_weighting_scheme calc
_refine_ls_wR_factor_gt 0.0782
_refine_ls_wR_factor_ref 0.0783
_reflns_Friedel_coverage 0.712
_reflns_Friedel_fraction_full 0.866
_reflns_Friedel_fraction_max 0.866
_reflns_number_gt 616
_reflns_number_total 623
_reflns_threshold_expression 'I > 2\s(I)'
_cod_data_source_file d3ce00979c2.cif
_cod_data_source_block zif67_p6_w1_70s_0063
_cod_depositor_comments 'Adding full bibliography for 7247762--7247779.cif.'
_cod_original_cell_volume 4799.2(4)
_cod_database_code 7247777
_shelx_shelxl_version_number 2018/3
_chemical_oxdiff_formula 'C12 H25 Co N4 O4'
_shelx_space_group_comment
;
The symmetry employed for this shelxl refinement is uniquely defined
by the following loop, which should always be used as a source of
symmetry information in preference to the above space-group names.
They are only intended as comments.
;
_shelx_estimated_absorpt_t_max 0.898
_shelx_estimated_absorpt_t_min 0.852
_diffrn_orient_matrix_axis[1] matrixX
_diffrn_orient_matrix_axis[2] matrixY
_diffrn_orient_matrix_axis[3] matrixZ
_olex2_refinement_description
;
1. Fixed Uiso
 At 1.2 times of:
  All C(H) groups
 At 1.5 times of:
  All C(H,H,H) groups
2. Restrained distances
 C3-N1
 1.35 with sigma of 0.01
 C2-C1
 1.48 with sigma of 0.01
 C3-C2
 2.169 with sigma of 0.01
 N1-C2
 1.35 with sigma of 0.01
3. Restrained planarity
 C3, N1, C2, C1
 with sigma of 0.1
4. Uiso/Uaniso restraints and constraints
Uanis(C2) = Uanis(N1) = Uanis(C3)
5. Rigid body (RIGU) restrains
 C2, C1
 with sigma for 1-2 distances of 0.004 and sigma for 1-3 distances of 0.004
6. Others
 Fixed Sof: H1A(0.5) H1B(0.5) H1C(0.5)
7.a Me refined with riding coordinates:
 C1(H1A,H1B,H1C)
7.b Aromatic/amide H refined with riding coordinates:
 C3(H3)
;
_platon_squeeze_special_details
;
A solvent mask was calculated and 1037 electrons were 
found in a volume of 2401\%A^3^ in 1 void per unit cell. 
This is consistent with the presence of 
58[CH3OH] per Unit Cell 
which account for 1044 electrons 
per unit cell.
;
_platon_squeeze_void_probe_radius 1.20
_olex2_submission_special_instructions 'No special instructions were received'
_oxdiff_exptl_absorpt_empirical_details
;
Empirical correction (ABSPACK) includes:
- Absorption correction using spherical harmonics
- Frame scaling
;
_oxdiff_exptl_absorpt_empirical_full_max 2.081
_oxdiff_exptl_absorpt_empirical_full_min 0.739

loop_
_space_group_symop_operation_xyz
'x, y, z'
'-x, -y, z'
'-x, y, -z'
'x, -y, -z'
'z, x, y'
'z, -x, -y'
'-z, -x, y'
'-z, x, -y'
'y, z, x'
'-y, z, -x'
'y, -z, -x'
'-y, -z, x'
'y, x, z'
'-y, -x, z'
'y, -x, -z'
'-y, x, -z'
'x, z, y'
'-x, z, -y'
'-x, -z, y'
'x, -z, -y'
'z, y, x'
'z, -y, -x'
'-z, y, -x'
'-z, -y, x'
'x+1/2, y+1/2, z+1/2'
'-x+1/2, -y+1/2, z+1/2'
'-x+1/2, y+1/2, -z+1/2'
'x+1/2, -y+1/2, -z+1/2'
'z+1/2, x+1/2, y+1/2'
'z+1/2, -x+1/2, -y+1/2'
'-z+1/2, -x+1/2, y+1/2'
'-z+1/2, x+1/2, -y+1/2'
'y+1/2, z+1/2, x+1/2'
'-y+1/2, z+1/2, -x+1/2'
'y+1/2, -z+1/2, -x+1/2'
'-y+1/2, -z+1/2, x+1/2'
'y+1/2, x+1/2, z+1/2'
'-y+1/2, -x+1/2, z+1/2'
'y+1/2, -x+1/2, -z+1/2'
'-y+1/2, x+1/2, -z+1/2'
'x+1/2, z+1/2, y+1/2'
'-x+1/2, z+1/2, -y+1/2'
'-x+1/2, -z+1/2, y+1/2'
'x+1/2, -z+1/2, -y+1/2'
'z+1/2, y+1/2, x+1/2'
'z+1/2, -y+1/2, -x+1/2'
'-z+1/2, y+1/2, -x+1/2'
'-z+1/2, -y+1/2, x+1/2'

loop_
_atom_site_label
_atom_site_type_symbol
_atom_site_fract_x
_atom_site_fract_y
_atom_site_fract_z
_atom_site_U_iso_or_equiv
_atom_site_adp_type
_atom_site_occupancy
_atom_site_site_symmetry_order
_atom_site_calc_flag
_atom_site_refinement_flags_posn
_atom_site_refinement_flags_adp
_atom_site_refinement_flags_occupancy
_atom_site_disorder_assembly
_atom_site_disorder_group
Co1 Co 0.000000 -0.500000 -0.250000 0.0366(4) Uani 1 4 d S T P . .
N1 N 0.03662(18) -0.5875(2) -0.3188(2) 0.0396(7) Uani 1 1 d D . . . .
C2 C -0.0076(3) -0.6352(2) -0.3648(2) 0.0396(7) Uani 1 2 d DS T P . .
C1 C -0.0967(4) -0.6345(3) -0.3655(3) 0.0476(17) Uani 1 2 d DS T P . .
H1A H -0.118113 -0.678237 -0.407340 0.071 Uiso 0.5 1 calc R U P A -1
H1B H -0.118695 -0.648445 -0.306817 0.071 Uiso 0.5 1 calc R U P A -1
H1C H -0.117476 -0.576287 -0.382874 0.071 Uiso 0.5 1 calc R U P A -1
C3 C 0.1143(2) -0.6024(3) -0.3391(3) 0.0396(7) Uani 1 1 d D . . . .
H3 H 0.165830 -0.574023 -0.314321 0.047 Uiso 1 1 calc R U . . .

loop_
_atom_site_aniso_label
_atom_site_aniso_U_11
_atom_site_aniso_U_22
_atom_site_aniso_U_33
_atom_site_aniso_U_23
_atom_site_aniso_U_13
_atom_site_aniso_U_12
Co1 0.0365(4) 0.0365(4) 0.0368(6) 0.000 0.000 0.000
N1 0.0388(13) 0.0426(15) 0.0373(15) -0.0013(12) -0.0023(12) 0.0046(13)
C2 0.0388(13) 0.0426(15) 0.0373(15) -0.0013(12) -0.0023(12) 0.0046(13)
C1 0.053(4) 0.045(2) 0.045(2) -0.008(3) 0.004(2) -0.004(2)
C3 0.0388(13) 0.0426(15) 0.0373(15) -0.0013(12) -0.0023(12) 0.0046(13)

loop_
_atom_type_symbol
_atom_type_description
_atom_type_scat_dispersion_real
_atom_type_scat_dispersion_imag
_atom_type_scat_source
C C 0.0033 0.0016 'International Tables Vol C Tables 4.2.6.8 and 6.1.1.4'
H H 0.0000 0.0000 'International Tables Vol C Tables 4.2.6.8 and 6.1.1.4'
Co Co 0.3494 0.9721 'International Tables Vol C Tables 4.2.6.8 and 6.1.1.4'
N N 0.0061 0.0033 'International Tables Vol C Tables 4.2.6.8 and 6.1.1.4'
O O 0.0106 0.0060 'International Tables Vol C Tables 4.2.6.8 and 6.1.1.4'

loop_
_axis.id
_axis.type
_axis.equipment
_axis.parity
_axis.depends_on
_axis.zero
_axis.vector[1]
_axis.vector[2]
_axis.vector[3]
source . source . . . 1.00000000 0.00000000 0.00000000
omega rotation goniometer -1 . 0.00000000 0.00000000 0.00000000 1.00000000
kappa rotation goniometer -1 omega 0.00000000 -0.76604444 0.00000000 0.64278761
phi rotation goniometer -1 kappa . 0.00000000 0.00000000 1.00000000
theta rotation goniometer -1 . 0.00000000 0.00000000 0.00000000 1.00000000
matrixX general general . phi . 1.00000000 0.00000000 0.00000000
matrixY general general . phi . 0.00000000 1.00000000 0.00000000
matrixZ general general . phi . 0.00000000 0.00000000 1.00000000
dacX translation general . phi . 0.00000000 1.00000000 0.00000000
dacY translation general . phi . -1.00000000 0.00000000 0.00000000
dacZ translation general . phi . 0.00000000 0.00000000 1.00000000

loop_
_geom_angle_atom_site_label_1
_geom_angle_atom_site_label_2
_geom_angle_atom_site_label_3
_geom_angle
_geom_angle_site_symmetry_1
_geom_angle_site_symmetry_3
_geom_angle_publ_flag
N1 Co1 N1 108.11(19) 40_444 39_544 ?
N1 Co1 N1 110.16(9) 39_544 . ?
N1 Co1 N1 110.16(9) 40_444 . ?
N1 Co1 N1 110.16(9) 40_444 2_545 ?
N1 Co1 N1 110.16(9) 39_544 2_545 ?
N1 Co1 N1 108.11(19) 2_545 . ?
C2 N1 Co1 127.8(3) . . ?
C2 N1 C3 106.0(4) . . ?
C3 N1 Co1 125.4(3) . . ?
N1 C2 N1 112.5(5) . 20_544 ?
N1 C2 C1 123.7(2) 20_544 . ?
N1 C2 C1 123.7(2) . . ?
C2 C1 H1A 109.5 . . ?
C2 C1 H1B 109.5 . . ?
C2 C1 H1C 109.5 . . ?
H1A C1 H1B 109.5 . . ?
H1A C1 H1C 109.5 . . ?
H1B C1 H1C 109.5 . . ?
N1 C3 C3 107.8(2) . 20_544 ?
N1 C3 H3 126.1 . . ?
C3 C3 H3 126.1 20_544 . ?

loop_
_geom_bond_atom_site_label_1
_geom_bond_atom_site_label_2
_geom_bond_distance
_geom_bond_site_symmetry_2
_geom_bond_publ_flag
Co1 N1 1.977(3) 40_444 ?
Co1 N1 1.977(3) . ?
Co1 N1 1.977(3) 39_544 ?
Co1 N1 1.977(3) 2_545 ?
N1 C2 1.344(4) . ?
N1 C3 1.378(5) . ?
C2 C1 1.503(8) . ?
C1 H1A 1.0830 . ?
C1 H1B 1.0830 . ?
C1 H1C 1.0830 . ?
C3 C3 1.394(10) 20_544 ?
C3 H3 1.0770 . ?

loop_
_geom_torsion_atom_site_label_1
_geom_torsion_atom_site_label_2
_geom_torsion_atom_site_label_3
_geom_torsion_atom_site_label_4
_geom_torsion
_geom_torsion_site_symmetry_1
_geom_torsion_site_symmetry_2
_geom_torsion_site_symmetry_3
_geom_torsion_site_symmetry_4
_geom_torsion_publ_flag
Co1 N1 C2 N1 171.15(16) . . . 20_544 ?
Co1 N1 C2 C1 -6.1(7) . . . . ?
Co1 N1 C3 C3 -170.94(18) . . . 20_544 ?
C2 N1 C3 C3 -0.7(3) . . . 20_544 ?
C3 N1 C2 N1 1.2(5) . . . 20_544 ?
C3 N1 C2 C1 -176.1(4) . . . . ?

loop_
_platon_squeeze_void_nr
_platon_squeeze_void_average_x
_platon_squeeze_void_average_y
_platon_squeeze_void_average_z
_platon_squeeze_void_volume
_platon_squeeze_void_count_electrons
_platon_squeeze_void_content
1 -0.025 -0.016 -0.007 2401 1037 ' '
